data_7152713
loop_
_publ_author_name
'Huang, Chuhui'
'Kothandaraman, Prasath'
'Koh, Bing Qin'
'Chan, Philip Wai Hong'

_publ_section_title
;
 Study of substrate dependence on the chemoselectivity of the
 gold-catalysed cycloisomerisation of aryl substituted 1,7-enynes.
;
_journal_issue 45
_journal_name_full 'Organic &amp; biomolecular chemistry'
_journal_page_first 9067
_journal_page_last 9078
_journal_paper_doi 10.1039/c2ob26458g
_journal_volume 10
_journal_year 2012
_chemical_formula_moiety 'C26 H23 Br2 N O2 S'
_chemical_formula_sum 'C26 H23 Br2 N O2 S'
_chemical_formula_weight 573.33
_chemical_name_systematic
;
?
;
_space_group_IT_number 14
_symmetry_cell_setting monoclinic
_symmetry_space_group_name_Hall '-P 2ybc'
_symmetry_space_group_name_H-M 'P 1 21/c 1'
_atom_sites_solution_hydrogens geom
_atom_sites_solution_primary direct
_atom_sites_solution_secondary difmap
_audit_creation_method SHELXL-97
_cell_angle_alpha 90.00
_cell_angle_beta 94.8040(10)
_cell_angle_gamma 90.00
_cell_formula_units_Z 4
_cell_length_a 14.6259(2)
_cell_length_b 8.4133(2)
_cell_length_c 18.8218(3)
_cell_measurement_reflns_used 5430
_cell_measurement_temperature 103(2)
_cell_measurement_theta_max 29.05
_cell_measurement_theta_min 2.68
_cell_volume 2307.93(7)
_computing_cell_refinement 'Bruker SAINT'
_computing_data_collection 'Bruker APEX2'
_computing_data_reduction 'Bruker SAINT'
_computing_molecular_graphics 'Bruker SHELXTL'
_computing_publication_material 'Bruker SHELXTL'
_computing_structure_refinement 'SHELXL-97 (Sheldrick, 2008)'
_computing_structure_solution 'SHELXS-97 (Sheldrick, 2008)'
_diffrn_ambient_temperature 103(2)
_diffrn_measured_fraction_theta_full 0.999
_diffrn_measured_fraction_theta_max 0.999
_diffrn_measurement_device_type 'Bruker APEX-II CCD'
_diffrn_measurement_method '\f and \w scans'
_diffrn_radiation_monochromator graphite
_diffrn_radiation_source 'fine-focus sealed tube'
_diffrn_radiation_type MoK\a
_diffrn_radiation_wavelength 0.71073
_diffrn_reflns_av_R_equivalents 0.0422
_diffrn_reflns_av_sigmaI/netI 0.0451
_diffrn_reflns_limit_h_max 20
_diffrn_reflns_limit_h_min -21
_diffrn_reflns_limit_k_max 12
_diffrn_reflns_limit_k_min -12
_diffrn_reflns_limit_l_max 20
_diffrn_reflns_limit_l_min -27
_diffrn_reflns_number 27699
_diffrn_reflns_theta_full 31.02
_diffrn_reflns_theta_max 31.02
_diffrn_reflns_theta_min 2.17
_exptl_absorpt_coefficient_mu 3.627
_exptl_absorpt_correction_T_max 0.7130
_exptl_absorpt_correction_T_min 0.5025
_exptl_absorpt_correction_type multi-scan
_exptl_absorpt_process_details sadabs
_exptl_crystal_colour colourless
_exptl_crystal_density_diffrn 1.650
_exptl_crystal_density_method 'not measured'
_exptl_crystal_description block
_exptl_crystal_F_000 1152
_exptl_crystal_size_max 0.22
_exptl_crystal_size_mid 0.12
_exptl_crystal_size_min 0.10
_refine_diff_density_max 0.551
_refine_diff_density_min -0.496
_refine_diff_density_rms 0.117
_refine_ls_extinction_method none
_refine_ls_goodness_of_fit_ref 1.047
_refine_ls_hydrogen_treatment constr
_refine_ls_matrix_type full
_refine_ls_number_parameters 318
_refine_ls_number_reflns 7369
_refine_ls_number_restraints 77
_refine_ls_restrained_S_all 1.044
_refine_ls_R_factor_all 0.0614
_refine_ls_R_factor_gt 0.0350
_refine_ls_shift/su_max 0.002
_refine_ls_shift/su_mean 0.000
_refine_ls_structure_factor_coef Fsqd
_refine_ls_weighting_details 'calc w=1/[\s^2^(Fo^2^)+(0.0526P)^2^+0.2105P] where P=(Fo^2^+2Fc^2^)/3'
_refine_ls_weighting_scheme calc
_refine_ls_wR_factor_gt 0.0832
_refine_ls_wR_factor_ref 0.1010
_reflns_number_gt 5367
_reflns_number_total 7369
_reflns_threshold_expression >2sigma(I)
_cod_data_source_file c2ob26458g.txt
_cod_data_source_block chan177s
_cod_depositor_comments
;
The following automatic conversions were performed:

'_symmetry_cell_setting' value 'Monoclinic' changed to 'monoclinic'
according to /home/saulius/struct/CIF-dictionaries/cif_core.dic
dictionary named 'cif_core.dic' version 2.4.2 from 2011-04-26.

Automatic conversion script
Id: cif_fix_values 1891 2012-01-12 08:04:46Z andrius 
;
_cod_original_sg_symbol_H-M P2(1)/c
_cod_database_code 7152713

loop_
_symmetry_equiv_pos_as_xyz
'x, y, z'
'-x, y+1/2, -z+1/2'
'-x, -y, -z'
'x, -y-1/2, z-1/2'

loop_
_atom_site_label
_atom_site_type_symbol
_atom_site_fract_x
_atom_site_fract_y
_atom_site_fract_z
_atom_site_U_iso_or_equiv
_atom_site_adp_type
_atom_site_occupancy
_atom_site_symmetry_multiplicity
_atom_site_calc_flag
_atom_site_refinement_flags
_atom_site_disorder_assembly
_atom_site_disorder_group
Br1 Br 0.019407(15) 0.15710(3) 0.236640(14) 0.02705(8) Uani 1 1 d . A .
Br2 Br 0.215705(19) 1.12506(3) 0.503608(13) 0.03119(8) Uani 1 1 d . A .
C1 C 0.5059(5) 0.8941(7) 0.0966(4) 0.0265(14) Uani 0.487(7) 1 d PDU A 1
H1A H 0.4627 0.8905 0.0532 0.032 Uiso 0.487(7) 1 calc PR A 1
H1B H 0.5556 0.9698 0.0882 0.032 Uiso 0.487(7) 1 calc PR A 1
C2 C 0.5458(3) 0.7295(6) 0.1124(3) 0.0217(13) Uani 0.487(7) 1 d PDU A 1
H2A H 0.5837 0.6985 0.0735 0.026 Uiso 0.487(7) 1 calc PR A 1
H2B H 0.5865 0.7340 0.1571 0.026 Uiso 0.487(7) 1 calc PR A 1
C3 C 0.4730(5) 0.6038(13) 0.1198(5) 0.0156(17) Uani 0.487(7) 1 d PDU A 1
H3 H 0.4768 0.5153 0.0888 0.019 Uiso 0.487(7) 1 calc PR A 1
C1A C 0.5294(4) 0.8761(7) 0.1256(3) 0.0222(12) Uani 0.513(7) 1 d PDU A 2
H1A1 H 0.5758 0.8341 0.1622 0.027 Uiso 0.513(7) 1 calc PR A 2
H1A2 H 0.5594 0.9582 0.0980 0.027 Uiso 0.513(7) 1 calc PR A 2
C2A C 0.4969(3) 0.7437(6) 0.0766(3) 0.0232(13) Uani 0.513(7) 1 d PDU A 2
H2A1 H 0.4533 0.7895 0.0390 0.028 Uiso 0.513(7) 1 calc PR A 2
H2A2 H 0.5504 0.7044 0.0529 0.028 Uiso 0.513(7) 1 calc PR A 2
C3A C 0.4514(5) 0.6032(12) 0.1072(5) 0.0182(17) Uani 0.513(7) 1 d PDU A 2
H3A H 0.4583 0.5055 0.0829 0.022 Uiso 0.513(7) 1 calc PR A 2
N1 N 0.45486(13) 0.9495(2) 0.16128(12) 0.0254(5) Uani 1 1 d D . .
C4 C 0.40347(14) 0.5957(3) 0.16284(12) 0.0177(4) Uani 1 1 d D . .
H4A H 0.3783 0.4935 0.1702 0.021 Uiso 0.513(7) 1 calc PR A 2
H4 H 0.3650 0.5047 0.1580 0.021 Uiso 0.487(7) 1 d PR A 1
C5 C 0.38071(14) 0.7134(3) 0.21616(12) 0.0170(4) Uani 1 1 d . A .
C6 C 0.43967(16) 0.8613(3) 0.22672(14) 0.0235(5) Uani 1 1 d . A .
H6A H 0.4105 0.9337 0.2596 0.028 Uiso 1 1 calc R . .
H6B H 0.5001 0.8300 0.2502 0.028 Uiso 1 1 calc R . .
C7 C 0.31118(14) 0.6878(3) 0.25832(12) 0.0200(5) Uani 1 1 d . . .
C8 C 0.24586(14) 0.5505(3) 0.24985(12) 0.0194(5) Uani 1 1 d . A .
C9 C 0.19697(14) 0.5161(3) 0.18471(12) 0.0200(5) Uani 1 1 d . . .
H9 H 0.2089 0.5743 0.1433 0.024 Uiso 1 1 calc R A .
C10 C 0.13054(15) 0.3963(3) 0.18026(13) 0.0226(5) Uani 1 1 d . A .
H10 H 0.0975 0.3721 0.1359 0.027 Uiso 1 1 calc R . .
C11 C 0.11350(15) 0.3137(3) 0.24098(13) 0.0209(5) Uani 1 1 d . . .
C12 C 0.16162(16) 0.3444(3) 0.30599(13) 0.0239(5) Uani 1 1 d . A .
H12 H 0.1498 0.2854 0.3473 0.029 Uiso 1 1 calc R . .
C13 C 0.22738(16) 0.4631(3) 0.30951(13) 0.0232(5) Uani 1 1 d . . .
H13 H 0.2607 0.4854 0.3539 0.028 Uiso 1 1 calc R A .
C14 C 0.29062(15) 0.7937(3) 0.31819(12) 0.0204(5) Uani 1 1 d . A .
C15 C 0.20265(15) 0.8569(3) 0.31930(12) 0.0198(5) Uani 1 1 d . . .
H15 H 0.1576 0.8323 0.2816 0.024 Uiso 1 1 calc R A .
C16 C 0.17938(15) 0.9548(3) 0.37404(12) 0.0209(5) Uani 1 1 d . A .
H16 H 0.1196 0.9989 0.3738 0.025 Uiso 1 1 calc R . .
C17 C 0.24547(16) 0.9869(3) 0.42934(12) 0.0232(5) Uani 1 1 d . . .
C18 C 0.33207(16) 0.9222(3) 0.43126(13) 0.0255(5) Uani 1 1 d . A .
H18 H 0.3759 0.9436 0.4702 0.031 Uiso 1 1 calc R . .
C19 C 0.35456(16) 0.8257(3) 0.37588(13) 0.0249(5) Uani 1 1 d . . .
H19 H 0.4142 0.7806 0.3770 0.030 Uiso 1 1 calc R A .
C20 C 0.28288(15) 1.0043(3) 0.09560(12) 0.0202(5) Uani 1 1 d . . .
C21 C 0.21024(16) 0.9792(3) 0.13738(13) 0.0247(5) Uani 1 1 d . A .
H21 H 0.2145 1.0124 0.1858 0.030 Uiso 1 1 calc R . .
C22 C 0.13138(17) 0.9050(3) 0.10755(14) 0.0277(6) Uani 1 1 d . . .
H22 H 0.0818 0.8868 0.1361 0.033 Uiso 1 1 calc R A .
C23 C 0.12377(17) 0.8569(3) 0.03663(14) 0.0274(5) Uani 1 1 d . A .
C24 C 0.03752(19) 0.7749(4) 0.00525(16) 0.0399(7) Uani 1 1 d . . .
H24A H 0.0281 0.7986 -0.0458 0.060 Uiso 1 1 calc R A .
H24B H -0.0152 0.8131 0.0292 0.060 Uiso 1 1 calc R . .
H24C H 0.0438 0.6598 0.0120 0.060 Uiso 1 1 calc R . .
C25 C 0.19659(18) 0.8855(3) -0.00426(13) 0.0280(6) Uani 1 1 d . . .
H25 H 0.1919 0.8539 -0.0529 0.034 Uiso 1 1 calc R A .
C26 C 0.27597(17) 0.9591(3) 0.02434(13) 0.0256(5) Uani 1 1 d . A .
H26 H 0.3252 0.9784 -0.0044 0.031 Uiso 1 1 calc R . .
O1 O 0.36114(11) 1.1756(2) 0.19642(9) 0.0260(4) Uani 1 1 d . . .
O2 O 0.42801(13) 1.1732(2) 0.07967(11) 0.0349(5) Uani 1 1 d . . .
S1 S 0.38506(4) 1.09089(7) 0.13473(3) 0.02087(13) Uani 1 1 d . A .

loop_
_atom_site_aniso_label
_atom_site_aniso_U_11
_atom_site_aniso_U_22
_atom_site_aniso_U_33
_atom_site_aniso_U_23
_atom_site_aniso_U_13
_atom_site_aniso_U_12
Br1 0.01357(10) 0.03021(15) 0.03729(15) 0.00485(11) 0.00171(9) -0.00494(9)
Br2 0.03896(15) 0.03283(16) 0.02155(13) -0.00980(11) 0.00111(11) 0.00948(11)
C1 0.028(3) 0.024(3) 0.029(3) 0.009(3) 0.014(3) 0.010(2)
C2 0.018(2) 0.016(2) 0.031(3) 0.002(2) 0.006(2) 0.0031(18)
C3 0.019(4) 0.019(3) 0.008(3) -0.004(2) -0.005(3) 0.003(3)
C1A 0.016(2) 0.022(3) 0.030(3) 0.006(2) 0.007(2) 0.0016(19)
C2A 0.024(2) 0.022(2) 0.025(3) 0.0020(19) 0.009(2) 0.0042(18)
C3A 0.022(4) 0.015(3) 0.016(3) 0.001(2) -0.008(3) -0.001(3)
N1 0.0167(9) 0.0170(10) 0.0434(13) -0.0028(9) 0.0072(8) -0.0028(8)
C4 0.0153(9) 0.0155(11) 0.0215(11) -0.0001(9) -0.0028(8) -0.0006(8)
C5 0.0157(9) 0.0133(10) 0.0211(11) -0.0011(9) -0.0048(8) -0.0002(8)
C6 0.0178(10) 0.0169(12) 0.0342(13) -0.0040(10) -0.0075(9) 0.0008(9)
C7 0.0154(9) 0.0222(12) 0.0212(11) -0.0061(9) -0.0049(8) 0.0004(9)
C8 0.0135(9) 0.0244(13) 0.0204(11) -0.0061(9) 0.0021(8) -0.0004(8)
C9 0.0161(10) 0.0267(13) 0.0176(11) -0.0032(9) 0.0042(8) -0.0042(9)
C10 0.0172(10) 0.0312(14) 0.0193(11) -0.0016(10) 0.0012(9) -0.0053(9)
C11 0.0129(9) 0.0225(12) 0.0280(12) 0.0003(10) 0.0053(8) -0.0024(8)
C12 0.0201(10) 0.0280(14) 0.0237(12) 0.0009(10) 0.0030(9) 0.0000(9)
C13 0.0214(11) 0.0277(13) 0.0200(11) -0.0029(10) -0.0022(9) 0.0001(10)
C14 0.0157(10) 0.0234(13) 0.0216(11) -0.0068(9) -0.0022(8) 0.0017(9)
C15 0.0146(9) 0.0252(13) 0.0190(11) -0.0039(9) -0.0033(8) 0.0010(8)
C16 0.0175(10) 0.0260(13) 0.0192(11) -0.0021(10) 0.0008(8) 0.0049(9)
C17 0.0276(12) 0.0248(13) 0.0168(11) -0.0065(9) 0.0003(9) 0.0043(10)
C18 0.0222(11) 0.0301(14) 0.0225(12) -0.0069(10) -0.0079(9) 0.0021(10)
C19 0.0173(10) 0.0282(14) 0.0280(13) -0.0073(10) -0.0049(9) 0.0057(9)
C20 0.0205(10) 0.0179(11) 0.0218(11) -0.0007(9) -0.0006(9) -0.0059(9)
C21 0.0229(11) 0.0328(15) 0.0183(11) -0.0028(10) 0.0019(9) -0.0058(10)
C22 0.0222(11) 0.0343(15) 0.0269(13) -0.0007(11) 0.0037(10) -0.0085(11)
C23 0.0258(11) 0.0273(14) 0.0283(13) -0.0010(11) -0.0025(10) -0.0092(10)
C24 0.0297(14) 0.0452(19) 0.0435(17) -0.0087(14) -0.0054(12) -0.0175(13)
C25 0.0333(13) 0.0293(14) 0.0210(12) -0.0060(10) 0.0000(10) -0.0114(11)
C26 0.0282(12) 0.0282(14) 0.0211(12) -0.0012(10) 0.0067(9) -0.0102(10)
O1 0.0234(8) 0.0199(9) 0.0331(10) -0.0111(7) -0.0067(7) 0.0036(7)
O2 0.0316(10) 0.0323(11) 0.0403(11) 0.0045(9) -0.0002(8) -0.0192(8)
S1 0.0193(2) 0.0159(3) 0.0269(3) -0.0025(2) -0.0009(2) -0.0060(2)

loop_
_atom_type_symbol
_atom_type_description
_atom_type_scat_dispersion_real
_atom_type_scat_dispersion_imag
_atom_type_scat_source
C C 0.0033 0.0016 'International Tables Vol C Tables 4.2.6.8 and 6.1.1.4'
H H 0.0000 0.0000 'International Tables Vol C Tables 4.2.6.8 and 6.1.1.4'
N N 0.0061 0.0033 'International Tables Vol C Tables 4.2.6.8 and 6.1.1.4'
O O 0.0106 0.0060 'International Tables Vol C Tables 4.2.6.8 and 6.1.1.4'
S S 0.1246 0.1234 'International Tables Vol C Tables 4.2.6.8 and 6.1.1.4'
Br Br -0.2901 2.4595 'International Tables Vol C Tables 4.2.6.8 and 6.1.1.4'

loop_
_geom_angle_atom_site_label_1
_geom_angle_atom_site_label_2
_geom_angle_atom_site_label_3
_geom_angle
C2 C1 N1 108.8(4)
C2 C1 H1A 109.9
N1 C1 H1A 109.9
C2 C1 H1B 109.9
N1 C1 H1B 109.9
H1A C1 H1B 108.3
C3 C2 C1 113.0(6)
C3 C2 H2A 109.0
C1 C2 H2A 109.0
C3 C2 H2B 109.0
C1 C2 H2B 109.0
H2A C2 H2B 107.8
C4 C3 C2 131.2(8)
C4 C3 H3 114.4
C2 C3 H3 114.4
N1 C1A C2A 112.7(4)
N1 C1A H1A1 109.1
C2A C1A H1A1 109.1
N1 C1A H1A2 109.1
C2A C1A H1A2 109.1
H1A1 C1A H1A2 107.8
C3A C2A C1A 118.6(5)
C3A C2A H2A1 107.7
C1A C2A H2A1 107.7
C3A C2A H2A2 107.7
C1A C2A H2A2 107.7
H2A1 C2A H2A2 107.1
C4 C3A C2A 129.1(8)
C4 C3A H3A 115.4
C2A C3A H3A 115.4
C1A N1 C6 110.0(3)
C1A N1 C1 24.2(2)
C6 N1 C1 128.4(3)
C1A N1 S1 130.0(3)
C6 N1 S1 119.58(16)
C1 N1 S1 108.1(3)
C3A C4 C3 16.2(5)
C3A C4 C5 133.0(5)
C3 C4 C5 126.9(5)
C3A C4 H4A 113.5
C3 C4 H4A 116.8
C5 C4 H4A 113.5
C3A C4 H4 108.4
C3 C4 H4 116.9
C5 C4 H4 116.2
H4A C4 H4 18.3
C7 C5 C4 121.1(2)
C7 C5 C6 119.9(2)
C4 C5 C6 118.9(2)
N1 C6 C5 115.3(2)
N1 C6 H6A 108.4
C5 C6 H6A 108.4
N1 C6 H6B 108.4
C5 C6 H6B 108.4
H6A C6 H6B 107.5
C5 C7 C14 123.8(2)
C5 C7 C8 124.2(2)
C14 C7 C8 112.0(2)
C13 C8 C9 118.7(2)
C13 C8 C7 119.2(2)
C9 C8 C7 121.9(2)
C8 C9 C10 120.3(2)
C8 C9 H9 119.9
C10 C9 H9 119.9
C11 C10 C9 119.1(2)
C11 C10 H10 120.4
C9 C10 H10 120.4
C10 C11 C12 121.7(2)
C10 C11 Br1 119.61(17)
C12 C11 Br1 118.68(18)
C11 C12 C13 118.5(2)
C11 C12 H12 120.8
C13 C12 H12 120.8
C12 C13 C8 121.7(2)
C12 C13 H13 119.2
C8 C13 H13 119.2
C15 C14 C19 118.2(2)
C15 C14 C7 119.05(19)
C19 C14 C7 122.6(2)
C16 C15 C14 121.5(2)
C16 C15 H15 119.2
C14 C15 H15 119.2
C15 C16 C17 118.4(2)
C15 C16 H16 120.8
C17 C16 H16 120.8
C18 C17 C16 121.6(2)
C18 C17 Br2 119.39(17)
C16 C17 Br2 118.96(18)
C17 C18 C19 119.3(2)
C17 C18 H18 120.4
C19 C18 H18 120.4
C18 C19 C14 120.8(2)
C18 C19 H19 119.6
C14 C19 H19 119.6
C26 C20 C21 120.5(2)
C26 C20 S1 120.38(18)
C21 C20 S1 119.13(18)
C22 C21 C20 119.2(2)
C22 C21 H21 120.4
C20 C21 H21 120.4
C21 C22 C23 121.1(2)
C21 C22 H22 119.5
C23 C22 H22 119.5
C25 C23 C22 118.6(2)
C25 C23 C24 121.1(2)
C22 C23 C24 120.3(2)
C23 C24 H24A 109.5
C23 C24 H24B 109.5
H24A C24 H24B 109.5
C23 C24 H24C 109.5
H24A C24 H24C 109.5
H24B C24 H24C 109.5
C26 C25 C23 121.3(2)
C26 C25 H25 119.3
C23 C25 H25 119.3
C25 C26 C20 119.2(2)
C25 C26 H26 120.4
C20 C26 H26 120.4
O1 S1 O2 119.83(12)
O1 S1 N1 107.85(11)
O2 S1 N1 105.94(12)
O1 S1 C20 106.74(11)
O2 S1 C20 107.71(11)
N1 S1 C20 108.37(11)

loop_
_geom_bond_atom_site_label_1
_geom_bond_atom_site_label_2
_geom_bond_distance
Br1 C11 1.902(2)
Br2 C17 1.896(2)
C1 C2 1.522(7)
C1 N1 1.552(6)
C1 H1A 0.9900
C1 H1B 0.9900
C2 C3 1.516(9)
C2 H2A 0.9900
C2 H2B 0.9900
C3 C4 1.354(8)
C3 H3 0.9500
C1A N1 1.464(5)
C1A C2A 1.499(7)
C1A H1A1 0.9900
C1A H1A2 0.9900
C2A C3A 1.495(9)
C2A H2A1 0.9900
C2A H2A2 0.9900
C3A C4 1.310(9)
C3A H3A 0.9500
N1 C6 1.471(3)
N1 S1 1.619(2)
C4 C5 1.468(3)
C4 H4A 0.9500
C4 H4 0.9500
C5 C7 1.358(3)
C5 C6 1.517(3)
C6 H6A 0.9900
C6 H6B 0.9900
C7 C14 1.487(3)
C7 C8 1.499(3)
C8 C13 1.387(3)
C8 C9 1.397(3)
C9 C10 1.397(3)
C9 H9 0.9500
C10 C11 1.378(3)
C10 H10 0.9500
C11 C12 1.384(3)
C12 C13 1.384(3)
C12 H12 0.9500
C13 H13 0.9500
C14 C15 1.394(3)
C14 C19 1.399(3)
C15 C16 1.383(3)
C15 H15 0.9500
C16 C17 1.386(3)
C16 H16 0.9500
C17 C18 1.376(3)
C18 C19 1.382(3)
C18 H18 0.9500
C19 H19 0.9500
C20 C26 1.390(3)
C20 C21 1.390(3)
C20 S1 1.767(2)
C21 C22 1.388(3)
C21 H21 0.9500
C22 C23 1.390(4)
C22 H22 0.9500
C23 C25 1.386(4)
C23 C24 1.514(3)
C24 H24A 0.9800
C24 H24B 0.9800
C24 H24C 0.9800
C25 C26 1.384(3)
C25 H25 0.9500
C26 H26 0.9500
O1 S1 1.4307(18)
O2 S1 1.4344(19)
